data_1520759
loop_
_publ_author_name
'Xu, Sanjia'
'Ciufolini, Marco A.'

_publ_section_title
;
 Formal Synthesis of (+-)-Tetrodotoxin via the Oxidative Amidation of a
 Phenol: On the Structure of the Sato Lactone.
;
_journal_issue 10
_journal_name_full 'Organic letters'
_journal_page_first 2424
_journal_page_last 2427
_journal_paper_doi 10.1021/acs.orglett.5b00935
_journal_volume 17
_journal_year 2015
_chemical_formula_moiety 'C19 H27 N O10'
_chemical_formula_sum 'C19 H27 N O10'
_chemical_formula_weight 429.41
_space_group_crystal_system triclinic
_space_group_IT_number 2
_space_group_name_Hall '-P 1'
_space_group_name_H-M_alt 'P -1'
_symmetry_space_group_name_Hall '-P 1'
_symmetry_space_group_name_H-M 'P -1'
_atom_sites_solution_hydrogens mixed
_atom_sites_solution_primary direct
_audit_creation_date 2015-04-21
_audit_creation_method
;
Olex2 1.2
(compiled 2015.01.26 svn.r3150 for OlexSys, GUI svn.r4998)
;
_cell_angle_alpha 74.105(4)
_cell_angle_beta 73.746(4)
_cell_angle_gamma 61.845(4)
_cell_formula_units_Z 2
_cell_length_a 10.5221(19)
_cell_length_b 10.6666(19)
_cell_length_c 10.7161(19)
_cell_measurement_reflns_used 8634
_cell_measurement_temperature 90(2)
_cell_measurement_theta_max 30.12
_cell_measurement_theta_min 2.56
_cell_volume 1003.6(3)
_computing_cell_refinement 'SAINT v8.34A (Bruker, 2013)'
_computing_data_reduction 'SAINT v8.34A (Bruker, 2013)'
_computing_molecular_graphics 'Olex2 (Dolomanov et al., 2009)'
_computing_publication_material 'Olex2 (Dolomanov et al., 2009)'
_computing_structure_refinement 'XL (Sheldrick, 2008)'
_computing_structure_solution 'XT (Sheldrick, 2015)'
_diffrn_ambient_temperature 90(2)
_diffrn_detector 'Bruker APEX2 area detector'
_diffrn_detector_area_resol_mean 7.9
_diffrn_detector_type 'Bruker-Nonius APEXII CCD area detector'
_diffrn_measured_fraction_theta_full 1.000
_diffrn_measured_fraction_theta_max 0.995
_diffrn_measurement_device 'Bruker-Nonius APEXII CCD area detector and D8 diffractometer'
_diffrn_measurement_device_type 'Bruker X8 APEX2 area detector'
_diffrn_measurement_method '\f and \w scans'
_diffrn_radiation_monochromator 'TRIUMPH curved-crystal'
_diffrn_radiation_probe x-ray
_diffrn_radiation_type MoK\a
_diffrn_radiation_wavelength 0.71073
_diffrn_reflns_av_R_equivalents 0.0401
_diffrn_reflns_av_unetI/netI 0.0393
_diffrn_reflns_laue_measured_fraction_full 1.000
_diffrn_reflns_laue_measured_fraction_max 0.995
_diffrn_reflns_limit_h_max 13
_diffrn_reflns_limit_h_min -14
_diffrn_reflns_limit_k_max 15
_diffrn_reflns_limit_k_min -15
_diffrn_reflns_limit_l_max 15
_diffrn_reflns_limit_l_min -15
_diffrn_reflns_number 22438
_diffrn_reflns_point_group_measured_fraction_full 1.000
_diffrn_reflns_point_group_measured_fraction_max 0.995
_diffrn_reflns_theta_full 26.000
_diffrn_reflns_theta_max 30.118
_diffrn_reflns_theta_min 2.008
_diffrn_source 'sealed X-ray tube'
_diffrn_standards_number 0
_exptl_absorpt_coefficient_mu 0.116
_exptl_absorpt_correction_T_max 0.998
_exptl_absorpt_correction_T_min 0.917
_exptl_absorpt_correction_type multi-scan
_exptl_absorpt_process_details
;
SADABS-2014/4 (Bruker,2014/4) was used for absorption correction.
wR2(int) was 0.0479 before and 0.0434 after correction.
The Ratio of minimum to maximum transmission is 0.9186.
The \l/2 correction factor is 0.00150.
;
_exptl_crystal_colour colourless
_exptl_crystal_colour_primary colourless
_exptl_crystal_density_diffrn 1.421
_exptl_crystal_description plate
_exptl_crystal_F_000 456
_exptl_crystal_size_max 0.1
_exptl_crystal_size_mid 0.1
_exptl_crystal_size_min 0.02
_refine_diff_density_max 0.487
_refine_diff_density_min -0.263
_refine_diff_density_rms 0.057
_refine_ls_extinction_method none
_refine_ls_goodness_of_fit_ref 1.014
_refine_ls_hydrogen_treatment mixed
_refine_ls_matrix_type full
_refine_ls_number_parameters 280
_refine_ls_number_reflns 5879
_refine_ls_number_restraints 0
_refine_ls_restrained_S_all 1.014
_refine_ls_R_factor_all 0.0642
_refine_ls_R_factor_gt 0.0432
_refine_ls_shift/su_max 0.000
_refine_ls_shift/su_mean 0.000
_refine_ls_structure_factor_coef Fsqd
_refine_ls_weighting_details 'w=1/[\s^2^(Fo^2^)+(0.0600P)^2^+0.2427P] where P=(Fo^2^+2Fc^2^)/3'
_refine_ls_weighting_scheme calc
_refine_ls_wR_factor_gt 0.1043
_refine_ls_wR_factor_ref 0.1145
_reflns_Friedel_coverage 0.000
_reflns_number_gt 4464
_reflns_number_total 5879
_reflns_threshold_expression 'I > 2\s(I)'
_cod_data_source_file ol5b00935_si_002.cif
_cod_data_source_block mc062
_cod_depositor_comments
;
The following automatic conversions were performed:

'_diffrn_radiation_probe' value 'X-ray' changed to 'x-ray' according
to
/usr/data/users/saulius/crontab/automatic-downloads/current/ACS/lib/dictionaries/cif_core.dic
dictionary named 'cif_core.dic' version 2.4.2 from 2011-04-26.

Automatic conversion script
Id: cif_fix_values 3271 2015-04-21 07:52:19Z andrius 
;
_cod_database_code 1520759
_shelx_space_group_comment
;
The symmetry employed for this shelxl refinement is uniquely defined
by the following loop, which should always be used as a source of
symmetry information in preference to the above space-group names.
They are only intended as comments.
;
_shelx_estimated_absorpt_t_max 0.998
_shelx_estimated_absorpt_t_min 0.989
_olex2_refinement_description
;
1. Fixed Uiso
 At 1.2 times of:
  All C(H) groups, All C(H,H) groups
 At 1.5 times of:
  All C(H,H,H) groups
2.a Ternary CH refined with riding coordinates:
 C4A(H4A), C4(H4), C7(H7), C8(H8), C9(H9)
2.b Secondary CH2 refined with riding coordinates:
 C2(H2A,H2B), C5(H5A,H5B), C11(H11A,H11B)
2.c Idealised Me refined as rotating group:
 C3(H3A,H3B,H3C), C20(H20A,H20B,H20C), C22(H22A,H22B,H22C), C23(H23A,H23B,
 H23C), C25(H25A,H25B,H25C)
;
_shelx_shelxl_version_number 2014/7
_olex2_submission_special_instructions 'No special instructions were received'

loop_
_space_group_symop_operation_xyz
'x, y, z'
'-x, -y, -z'

loop_
_atom_site_label
_atom_site_type_symbol
_atom_site_fract_x
_atom_site_fract_y
_atom_site_fract_z
_atom_site_U_iso_or_equiv
_atom_site_adp_type
_atom_site_occupancy
_atom_site_site_symmetry_order
_atom_site_calc_flag
_atom_site_refinement_flags_posn
O12 O 0.48483(9) 0.64612(10) 0.44593(9) 0.01426(19) Uani 1 1 d .
O13 O 0.74191(10) 0.37960(10) 0.12696(9) 0.0163(2) Uani 1 1 d .
O14 O 0.30570(9) 0.85149(10) 0.16185(9) 0.01535(19) Uani 1 1 d .
O15 O 0.12356(10) 0.88335(10) 0.34379(9) 0.0157(2) Uani 1 1 d .
O16 O 0.50459(10) 0.93235(10) 0.33017(9) 0.0155(2) Uani 1 1 d .
O17 O 0.72019(10) 0.86041(10) 0.18567(9) 0.01386(19) Uani 1 1 d .
O18 O 0.82406(10) 0.43930(10) 0.35896(9) 0.01574(19) Uani 1 1 d .
O19 O 1.04579(10) 0.43733(11) 0.36600(10) 0.0208(2) Uani 1 1 d .
O26 O 0.63776(11) 0.62959(12) 0.55969(9) 0.0217(2) Uani 1 1 d .
O27 O 0.95039(10) 0.37070(10) 0.00355(9) 0.0172(2) Uani 1 1 d .
N1 N 0.80835(11) 0.56662(12) 0.10331(10) 0.0123(2) Uani 1 1 d .
H1 H 0.8797(18) 0.5935(18) 0.0756(16) 0.015(4) Uiso 1 1 d .
C2 C 0.93725(15) 0.39133(16) 0.43366(14) 0.0196(3) Uani 1 1 d .
H2A H 0.8935 0.4286 0.5181 0.024 Uiso 1 1 calc R
H2B H 0.9821 0.2847 0.4543 0.024 Uiso 1 1 calc R
C3 C 1.14393(15) 0.35885(16) 0.26318(15) 0.0217(3) Uani 1 1 d .
H3A H 1.2005 0.2587 0.3014 0.033 Uiso 1 1 calc GR
H3B H 1.2108 0.4030 0.2147 0.033 Uiso 1 1 calc GR
H3C H 1.0879 0.3610 0.2028 0.033 Uiso 1 1 calc GR
C4A C 0.56499(13) 0.59963(13) 0.21373(12) 0.0119(2) Uani 1 1 d .
H4A H 0.5274 0.6433 0.1287 0.014 Uiso 1 1 calc R
C4 C 0.44097(13) 0.66962(13) 0.32137(12) 0.0120(2) Uani 1 1 d .
H4 H 0.3672 0.6304 0.3375 0.014 Uiso 1 1 calc R
C5 C 0.61897(13) 0.43798(14) 0.22955(13) 0.0146(2) Uani 1 1 d .
H5A H 0.6487 0.3917 0.3167 0.018 Uiso 1 1 calc R
H5B H 0.5385 0.4163 0.2258 0.018 Uiso 1 1 calc R
C6 C 0.36726(13) 0.83219(13) 0.27280(12) 0.0119(2) Uani 1 1 d .
C7 C 0.47633(13) 0.89889(14) 0.22367(12) 0.0123(2) Uani 1 1 d .
H7 H 0.4333 0.9903 0.1611 0.015 Uiso 1 1 calc R
C8A C 0.68914(13) 0.63998(13) 0.20323(12) 0.0106(2) Uani 1 1 d .
C8 C 0.63285(13) 0.80574(13) 0.15676(12) 0.0116(2) Uani 1 1 d .
H8 H 0.6366 0.8270 0.0593 0.014 Uiso 1 1 calc R
C9 C 0.74175(13) 0.59339(13) 0.33602(12) 0.0118(2) Uani 1 1 d .
H9 H 0.8061 0.6400 0.3325 0.014 Uiso 1 1 calc R
C10 C 0.61795(14) 0.62875(14) 0.45460(12) 0.0143(2) Uani 1 1 d .
C11 C 0.23269(13) 0.91007(14) 0.37118(13) 0.0142(2) Uani 1 1 d .
H11A H 0.2487 0.8689 0.4632 0.017 Uiso 1 1 calc R
H11B H 0.2064 1.0146 0.3551 0.017 Uiso 1 1 calc R
C19 C 0.83932(13) 0.43708(14) 0.07712(12) 0.0129(2) Uani 1 1 d .
C20 C 0.70790(16) 0.93280(19) 0.38650(15) 0.0246(3) Uani 1 1 d .
H20A H 0.7312 0.8338 0.4332 0.037 Uiso 1 1 calc GR
H20B H 0.6443 1.0005 0.4479 0.037 Uiso 1 1 calc GR
H20C H 0.7986 0.9449 0.3504 0.037 Uiso 1 1 calc GR
C21 C 0.63032(14) 0.96222(15) 0.27578(13) 0.0166(3) Uani 1 1 d .
C22 C 0.58793(16) 1.11516(16) 0.20003(17) 0.0254(3) Uani 1 1 d .
H22A H 0.5200 1.1838 0.2595 0.038 Uiso 1 1 calc GR
H22B H 0.5404 1.1281 0.1278 0.038 Uiso 1 1 calc GR
H22C H 0.6760 1.1322 0.1639 0.038 Uiso 1 1 calc GR
C23 C 0.06874(16) 1.04358(16) 0.13614(15) 0.0234(3) Uani 1 1 d .
H23A H 0.0993 1.0485 0.0404 0.035 Uiso 1 1 calc GR
H23B H 0.0915 1.1095 0.1645 0.035 Uiso 1 1 calc GR
H23C H -0.0369 1.0715 0.1595 0.035 Uiso 1 1 calc GR
C24 C 0.14931(14) 0.89160(15) 0.20376(13) 0.0161(3) Uani 1 1 d .
C25 C 0.11464(16) 0.78160(17) 0.17485(15) 0.0229(3) Uani 1 1 d .
H25A H 0.1671 0.6869 0.2255 0.034 Uiso 1 1 calc GR
H25B H 0.1454 0.7766 0.0805 0.034 Uiso 1 1 calc GR
H25C H 0.0090 0.8097 0.1998 0.034 Uiso 1 1 calc GR

loop_
_atom_site_aniso_label
_atom_site_aniso_U_11
_atom_site_aniso_U_22
_atom_site_aniso_U_33
_atom_site_aniso_U_23
_atom_site_aniso_U_13
_atom_site_aniso_U_12
O12 0.0140(4) 0.0159(5) 0.0118(4) -0.0020(3) -0.0007(3) -0.0066(4)
O13 0.0154(4) 0.0143(5) 0.0206(5) -0.0091(4) 0.0051(4) -0.0088(4)
O14 0.0118(4) 0.0205(5) 0.0137(4) -0.0063(4) -0.0024(3) -0.0050(4)
O15 0.0131(4) 0.0201(5) 0.0164(4) -0.0062(4) -0.0013(3) -0.0082(4)
O16 0.0155(4) 0.0206(5) 0.0159(4) -0.0102(4) 0.0048(3) -0.0125(4)
O17 0.0145(4) 0.0147(4) 0.0155(4) -0.0083(3) 0.0035(3) -0.0091(4)
O18 0.0145(4) 0.0124(4) 0.0183(5) -0.0020(3) -0.0044(3) -0.0037(3)
O19 0.0151(4) 0.0220(5) 0.0257(5) -0.0089(4) -0.0032(4) -0.0060(4)
O26 0.0198(5) 0.0317(6) 0.0134(4) -0.0060(4) -0.0018(4) -0.0102(4)
O27 0.0154(4) 0.0157(5) 0.0214(5) -0.0100(4) 0.0042(4) -0.0078(4)
N1 0.0123(5) 0.0120(5) 0.0136(5) -0.0062(4) 0.0027(4) -0.0066(4)
C2 0.0161(6) 0.0210(7) 0.0180(6) -0.0013(5) -0.0052(5) -0.0048(5)
C3 0.0169(6) 0.0227(7) 0.0234(7) -0.0060(6) -0.0023(5) -0.0063(5)
C4A 0.0123(5) 0.0114(6) 0.0132(5) -0.0039(4) -0.0001(4) -0.0064(4)
C4 0.0121(5) 0.0128(6) 0.0128(6) -0.0038(4) -0.0016(4) -0.0061(5)
C5 0.0133(5) 0.0138(6) 0.0173(6) -0.0072(5) 0.0038(4) -0.0073(5)
C6 0.0117(5) 0.0120(6) 0.0130(6) -0.0043(4) -0.0017(4) -0.0051(4)
C7 0.0135(5) 0.0108(6) 0.0120(5) -0.0037(4) -0.0003(4) -0.0049(5)
C8A 0.0105(5) 0.0106(6) 0.0107(5) -0.0044(4) 0.0009(4) -0.0048(4)
C8 0.0137(5) 0.0116(6) 0.0107(5) -0.0035(4) 0.0002(4) -0.0070(5)
C9 0.0117(5) 0.0112(6) 0.0126(5) -0.0035(4) -0.0003(4) -0.0052(4)
C10 0.0141(5) 0.0138(6) 0.0135(6) -0.0019(5) -0.0009(4) -0.0058(5)
C11 0.0121(5) 0.0153(6) 0.0164(6) -0.0069(5) -0.0008(4) -0.0056(5)
C19 0.0134(5) 0.0139(6) 0.0133(6) -0.0034(5) -0.0012(4) -0.0074(5)
C20 0.0244(7) 0.0385(9) 0.0236(7) -0.0185(6) 0.0065(6) -0.0225(7)
C21 0.0162(6) 0.0182(6) 0.0195(6) -0.0114(5) 0.0074(5) -0.0120(5)
C22 0.0244(7) 0.0174(7) 0.0355(8) -0.0129(6) 0.0089(6) -0.0130(6)
C23 0.0193(6) 0.0214(7) 0.0245(7) -0.0028(6) -0.0078(5) -0.0031(6)
C24 0.0124(6) 0.0192(7) 0.0168(6) -0.0061(5) -0.0028(5) -0.0049(5)
C25 0.0212(7) 0.0279(8) 0.0260(7) -0.0103(6) -0.0047(5) -0.0123(6)

loop_
_atom_type_symbol
_atom_type_description
_atom_type_scat_dispersion_real
_atom_type_scat_dispersion_imag
_atom_type_scat_source
C C 0.0033 0.0016 'International Tables Vol C Tables 4.2.6.8 and 6.1.1.4'
H H 0.0000 0.0000 'International Tables Vol C Tables 4.2.6.8 and 6.1.1.4'
N N 0.0061 0.0033 'International Tables Vol C Tables 4.2.6.8 and 6.1.1.4'
O O 0.0106 0.0060 'International Tables Vol C Tables 4.2.6.8 and 6.1.1.4'

loop_
_geom_angle_atom_site_label_1
_geom_angle_atom_site_label_2
_geom_angle_atom_site_label_3
_geom_angle
C10 O12 C4 123.13(9)
C19 O13 C5 120.94(10)
C6 O14 C24 109.10(9)
C11 O15 C24 106.80(9)
C7 O16 C21 104.92(9)
C8 O17 C21 109.36(9)
C2 O18 C9 113.37(10)
C2 O19 C3 114.12(11)
C8A N1 H1 117.0(11)
C19 N1 H1 115.5(11)
C19 N1 C8A 124.77(10)
O18 C2 H2A 109.2
O18 C2 H2B 109.2
O19 C2 O18 112.12(11)
O19 C2 H2A 109.2
O19 C2 H2B 109.2
H2A C2 H2B 107.9
O19 C3 H3A 109.5
O19 C3 H3B 109.5
O19 C3 H3C 109.5
H3A C3 H3B 109.5
H3A C3 H3C 109.5
H3B C3 H3C 109.5
C4 C4A H4A 107.2
C4 C4A C8A 108.72(10)
C5 C4A H4A 107.2
C5 C4A C4 114.69(10)
C5 C4A C8A 111.58(10)
C8A C4A H4A 107.2
O12 C4 C4A 114.75(10)
O12 C4 H4 108.2
O12 C4 C6 108.49(10)
C4A C4 H4 108.2
C4A C4 C6 108.76(10)
C6 C4 H4 108.2
O13 C5 C4A 110.86(10)
O13 C5 H5A 109.5
O13 C5 H5B 109.5
C4A C5 H5A 109.5
C4A C5 H5B 109.5
H5A C5 H5B 108.1
O14 C6 C4 106.75(10)
O14 C6 C7 106.63(10)
O14 C6 C11 102.88(9)
C7 C6 C4 112.46(10)
C7 C6 C11 114.87(10)
C11 C6 C4 112.27(10)
O16 C7 C6 111.05(10)
O16 C7 H7 108.5
O16 C7 C8 102.01(9)
C6 C7 H7 108.5
C6 C7 C8 117.91(10)
C8 C7 H7 108.5
N1 C8A C4A 107.36(10)
N1 C8A C8 109.03(10)
N1 C8A C9 109.97(10)
C4A C8A C8 108.08(9)
C4A C8A C9 110.98(10)
C9 C8A C8 111.31(10)
O17 C8 C7 102.89(9)
O17 C8 C8A 111.83(10)
O17 C8 H8 108.7
C7 C8 C8A 115.73(10)
C7 C8 H8 108.7
C8A C8 H8 108.7
O18 C9 C8A 109.04(10)
O18 C9 H9 109.3
O18 C9 C10 105.87(10)
C8A C9 H9 109.3
C10 C9 C8A 114.01(10)
C10 C9 H9 109.3
O12 C10 C9 119.17(11)
O26 C10 O12 118.37(11)
O26 C10 C9 122.15(11)
O15 C11 C6 101.87(10)
O15 C11 H11A 111.4
O15 C11 H11B 111.4
C6 C11 H11A 111.4
C6 C11 H11B 111.4
H11A C11 H11B 109.3
O13 C19 N1 119.97(11)
O27 C19 O13 117.06(11)
O27 C19 N1 122.87(11)
H20A C20 H20B 109.5
H20A C20 H20C 109.5
H20B C20 H20C 109.5
C21 C20 H20A 109.5
C21 C20 H20B 109.5
C21 C20 H20C 109.5
O16 C21 O17 104.18(9)
O16 C21 C20 108.21(11)
O16 C21 C22 111.40(11)
O17 C21 C20 110.59(11)
O17 C21 C22 109.56(11)
C20 C21 C22 112.57(12)
C21 C22 H22A 109.5
C21 C22 H22B 109.5
C21 C22 H22C 109.5
H22A C22 H22B 109.5
H22A C22 H22C 109.5
H22B C22 H22C 109.5
H23A C23 H23B 109.5
H23A C23 H23C 109.5
H23B C23 H23C 109.5
C24 C23 H23A 109.5
C24 C23 H23B 109.5
C24 C23 H23C 109.5
O14 C24 C23 107.90(11)
O14 C24 C25 108.95(11)
O15 C24 O14 104.87(10)
O15 C24 C23 111.42(11)
O15 C24 C25 108.96(11)
C25 C24 C23 114.29(12)
C24 C25 H25A 109.5
C24 C25 H25B 109.5
C24 C25 H25C 109.5
H25A C25 H25B 109.5
H25A C25 H25C 109.5
H25B C25 H25C 109.5

loop_
_geom_bond_atom_site_label_1
_geom_bond_atom_site_label_2
_geom_bond_distance
O12 C4 1.4526(15)
O12 C10 1.3503(15)
O13 C5 1.4452(15)
O13 C19 1.3488(15)
O14 C6 1.4307(15)
O14 C24 1.4560(15)
O15 C11 1.4246(15)
O15 C24 1.4336(16)
O16 C7 1.4252(15)
O16 C21 1.4339(15)
O17 C8 1.4299(15)
O17 C21 1.4492(15)
O18 C2 1.4336(16)
O18 C9 1.4375(15)
O19 C2 1.3933(17)
O19 C3 1.4260(17)
O26 C10 1.2043(16)
O27 C19 1.2238(15)
N1 H1 0.875(17)
N1 C8A 1.4536(15)
N1 C19 1.3530(16)
C2 H2A 0.9900
C2 H2B 0.9900
C3 H3A 0.9800
C3 H3B 0.9800
C3 H3C 0.9800
C4A H4A 1.0000
C4A C4 1.5167(16)
C4A C5 1.5146(18)
C4A C8A 1.5251(16)
C4 H4 1.0000
C4 C6 1.5303(18)
C5 H5A 0.9900
C5 H5B 0.9900
C6 C7 1.5256(17)
C6 C11 1.5298(17)
C7 H7 1.0000
C7 C8 1.5487(17)
C8A C8 1.5555(18)
C8A C9 1.5403(17)
C8 H8 1.0000
C9 H9 1.0000
C9 C10 1.5251(17)
C11 H11A 0.9900
C11 H11B 0.9900
C20 H20A 0.9800
C20 H20B 0.9800
C20 H20C 0.9800
C20 C21 1.506(2)
C21 C22 1.520(2)
C22 H22A 0.9800
C22 H22B 0.9800
C22 H22C 0.9800
C23 H23A 0.9800
C23 H23B 0.9800
C23 H23C 0.9800
C23 C24 1.508(2)
C24 C25 1.507(2)
C25 H25A 0.9800
C25 H25B 0.9800
C25 H25C 0.9800

loop_
_geom_hbond_atom_site_label_D
_geom_hbond_atom_site_label_H
_geom_hbond_atom_site_label_A
_geom_hbond_distance_DH
_geom_hbond_distance_HA
_geom_hbond_distance_DA
_geom_hbond_angle_DHA
_geom_hbond_site_symmetry_A
N1 H1 O27 0.875(17) 1.918(17) 2.7852(14) 170.6(16) 2_765

loop_
_geom_torsion_atom_site_label_1
_geom_torsion_atom_site_label_2
_geom_torsion_atom_site_label_3
_geom_torsion_atom_site_label_4
_geom_torsion
O12 C4 C6 O14 -171.18(9)
O12 C4 C6 C7 72.21(12)
O12 C4 C6 C11 -59.17(12)
O14 C6 C7 O16 159.18(9)
O14 C6 C7 C8 -83.67(13)
O14 C6 C11 O15 33.85(12)
O16 C7 C8 O17 -29.09(11)
O16 C7 C8 C8A 93.17(11)
O18 C9 C10 O12 -96.49(13)
O18 C9 C10 O26 76.98(15)
N1 C8A C8 O17 -83.12(12)
N1 C8A C8 C7 159.51(10)
N1 C8A C9 O18 -45.31(12)
N1 C8A C9 C10 -163.38(10)
C2 O18 C9 C8A 149.09(10)
C2 O18 C9 C10 -87.84(12)
C3 O19 C2 O18 -75.83(15)
C4A C4 C6 O14 63.38(12)
C4A C4 C6 C7 -53.23(13)
C4A C4 C6 C11 175.39(10)
C4A C8A C8 O17 160.48(9)
C4A C8A C8 C7 43.11(13)
C4A C8A C9 O18 73.34(12)
C4A C8A C9 C10 -44.73(14)
C4 O12 C10 O26 170.01(12)
C4 O12 C10 C9 -16.27(17)
C4 C4A C5 O13 -176.89(10)
C4 C4A C8A N1 177.69(10)
C4 C4A C8A C8 -64.83(12)
C4 C4A C8A C9 57.49(13)
C4 C6 C7 O16 -84.13(12)
C4 C6 C7 C8 33.01(15)
C4 C6 C11 O15 -80.55(12)
C5 O13 C19 O27 170.60(11)
C5 O13 C19 N1 -13.01(18)
C5 C4A C4 O12 75.49(13)
C5 C4A C4 C6 -162.81(10)
C5 C4A C8A N1 50.23(13)
C5 C4A C8A C8 167.71(10)
C5 C4A C8A C9 -69.98(13)
C6 O14 C24 O15 -4.71(13)
C6 O14 C24 C23 114.16(12)
C6 O14 C24 C25 -121.24(12)
C6 C7 C8 O17 -150.99(10)
C6 C7 C8 C8A -28.73(15)
C7 O16 C21 O17 -37.07(12)
C7 O16 C21 C20 -154.78(11)
C7 O16 C21 C22 80.96(13)
C7 C6 C11 O15 149.29(10)
C8A N1 C19 O13 12.77(19)
C8A N1 C19 O27 -171.06(12)
C8A C4A C4 O12 -50.18(13)
C8A C4A C4 C6 71.52(12)
C8A C4A C5 O13 -52.73(14)
C8A C9 C10 O12 23.38(16)
C8A C9 C10 O26 -163.15(12)
C8 O17 C21 O16 17.50(13)
C8 O17 C21 C20 133.56(11)
C8 O17 C21 C22 -101.78(12)
C8 C8A C9 O18 -166.24(9)
C8 C8A C9 C10 75.69(13)
C9 O18 C2 O19 -65.08(14)
C9 C8A C8 O17 38.36(13)
C9 C8A C8 C7 -79.01(12)
C10 O12 C4 C4A 30.54(16)
C10 O12 C4 C6 -91.31(13)
C11 O15 C24 O14 27.62(13)
C11 O15 C24 C23 -88.85(12)
C11 O15 C24 C25 144.14(11)
C11 C6 C7 O16 45.93(14)
C11 C6 C7 C8 163.08(10)
C19 O13 C5 C4A 33.53(16)
C19 N1 C8A C4A -31.63(16)
C19 N1 C8A C8 -148.50(12)
C19 N1 C8A C9 89.21(14)
C21 O16 C7 C6 167.31(10)
C21 O16 C7 C8 40.82(12)
C21 O17 C8 C7 7.06(12)
C21 O17 C8 C8A -117.79(11)
C24 O14 C6 C4 100.45(11)
C24 O14 C6 C7 -139.12(10)
C24 O14 C6 C11 -17.89(12)
C24 O15 C11 C6 -38.11(12)
